data_7006183
loop_
_publ_author_name
'Tang, Ming-Feng'
'Liu, Yi-Hui'
'Chang, Pai-Ching'
'Liao, Yi-Chen'
'Kao, Hsien-Ming'
'Lii, Kwang-Hwa'

_publ_section_title
;
 Ionothermal synthesis, crystal structure and solid-state NMR
 spectroscopy of a new organically templated gallium oxalatophosphate:
 (H2TMPD)0.5[Ga3(C2O4)0.5(PO4)3]
 (TMPD=N,N,N',N'-tetramethyl-1,3-propanediamine).
;
_journal_issue 40
_journal_name_full 'Dalton transactions (Cambridge, England : 2003)'
_journal_page_first 4523
_journal_page_last 4528
_journal_paper_doi 10.1039/b709673a
_journal_year 2007
_chemical_formula_sum 'C4.5 H10 Ga3 N O14 P3'
_chemical_formula_weight 604.21
_chemical_name_systematic
;
?
;
_space_group_IT_number 2
_symmetry_cell_setting triclinic
_symmetry_space_group_name_Hall '-P 1'
_symmetry_space_group_name_H-M 'P -1'
_atom_sites_solution_hydrogens geom
_atom_sites_solution_primary direct
_atom_sites_solution_secondary difmap
_audit_creation_method SHELXL-97
_cell_angle_alpha 90.8370(10)
_cell_angle_beta 94.2310(10)
_cell_angle_gamma 94.1780(10)
_cell_formula_units_Z 2
_cell_length_a 8.9999(8)
_cell_length_b 9.1123(8)
_cell_length_c 9.4932(8)
_cell_measurement_temperature 294(2)
_cell_volume 774.19(12)
_computing_cell_refinement 'Bruker SMART'
_computing_data_collection 'Bruker SMART'
_computing_data_reduction 'Bruker SAINT'
_computing_molecular_graphics Diamond
_computing_structure_refinement 'SHELXL-97 (Sheldrick, 1997)'
_computing_structure_solution 'SHELXS-97 (Sheldrick, 1990)'
_diffrn_ambient_temperature 294(2)
_diffrn_measured_fraction_theta_full 0.956
_diffrn_measured_fraction_theta_max 0.956
_diffrn_measurement_device_type CCD
_diffrn_measurement_method 'omega scan'
_diffrn_radiation_monochromator graphite
_diffrn_radiation_source 'fine-focus sealed tube'
_diffrn_radiation_type MoK\a
_diffrn_radiation_wavelength 0.71073
_diffrn_reflns_av_R_equivalents 0.0397
_diffrn_reflns_av_sigmaI/netI 0.0363
_diffrn_reflns_limit_h_max 11
_diffrn_reflns_limit_h_min -11
_diffrn_reflns_limit_k_max 12
_diffrn_reflns_limit_k_min -12
_diffrn_reflns_limit_l_max 12
_diffrn_reflns_limit_l_min -12
_diffrn_reflns_number 8197
_diffrn_reflns_theta_full 28.29
_diffrn_reflns_theta_max 28.29
_diffrn_reflns_theta_min 2.15
_exptl_absorpt_coefficient_mu 5.570
_exptl_absorpt_correction_T_max 0.969
_exptl_absorpt_correction_T_min 0.466
_exptl_absorpt_correction_type empirical
_exptl_absorpt_process_details 'SADABS program'
_exptl_crystal_colour colorless
_exptl_crystal_density_diffrn 2.592
_exptl_crystal_density_meas ?
_exptl_crystal_density_method .
_exptl_crystal_description tablet
_exptl_crystal_F_000 588
_exptl_crystal_size_max 0.25
_exptl_crystal_size_mid 0.13
_exptl_crystal_size_min 0.06
_refine_diff_density_max 0.720
_refine_diff_density_min -0.570
_refine_diff_density_rms 0.135
_refine_ls_extinction_method none
_refine_ls_goodness_of_fit_ref 1.073
_refine_ls_hydrogen_treatment none
_refine_ls_matrix_type full
_refine_ls_number_parameters 262
_refine_ls_number_reflns 3676
_refine_ls_number_restraints 0
_refine_ls_restrained_S_all 1.073
_refine_ls_R_factor_all 0.0362
_refine_ls_R_factor_gt 0.0310
_refine_ls_shift/su_max 0.001
_refine_ls_shift/su_mean 0.000
_refine_ls_structure_factor_coef Fsqd
_refine_ls_weighting_details 'calc w=1/[\s^2^(Fo^2^)+(0.0397P)^2^+0.8718P] where P=(Fo^2^+2Fc^2^)/3'
_refine_ls_weighting_scheme calc
_refine_ls_wR_factor_gt 0.0752
_refine_ls_wR_factor_ref 0.0774
_reflns_number_gt 3351
_reflns_number_total 3676
_reflns_threshold_expression >2sigma(I)
_cod_data_source_file b709673a.txt
_cod_data_source_block ot01m
_cod_original_sg_symbol_H-M P-1
_cod_original_formula_sum 'C4.50 H10 Ga3 N O14 P3'
_cod_database_code 7006183

loop_
_symmetry_equiv_pos_as_xyz
'x, y, z'
'-x, -y, -z'

loop_
_atom_site_label
_atom_site_type_symbol
_atom_site_fract_x
_atom_site_fract_y
_atom_site_fract_z
_atom_site_U_iso_or_equiv
_atom_site_adp_type
_atom_site_occupancy
_atom_site_symmetry_multiplicity
_atom_site_calc_flag
_atom_site_refinement_flags
_atom_site_disorder_assembly
_atom_site_disorder_group
Ga1 Ga 0.28306(3) 0.07308(4) 0.61728(3) 0.01151(9) Uani 1 1 d . . .
Ga2 Ga 0.38943(4) -0.34147(4) 0.86649(3) 0.01276(9) Uani 1 1 d . . .
Ga3 Ga 0.80818(4) -0.09975(4) 0.90776(3) 0.01351(9) Uani 1 1 d . . .
P1 P 0.56069(8) -0.14548(9) 0.66360(8) 0.01157(15) Uani 1 1 d . . .
P2 P 0.63304(9) -0.29998(9) 1.11656(8) 0.01316(16) Uani 1 1 d . . .
P3 P 1.12759(8) -0.13645(9) 0.86230(8) 0.01196(15) Uani 1 1 d . . .
O1 O 0.6585(3) -0.1790(3) 0.5449(2) 0.0177(5) Uani 1 1 d . . .
O2 O 0.6529(3) -0.0617(3) 0.7860(2) 0.0219(5) Uani 1 1 d . . .
O3 O 0.4330(3) -0.0579(3) 0.6171(3) 0.0256(5) Uani 1 1 d . . .
O4 O 0.5021(3) -0.2976(3) 0.7202(3) 0.0257(5) Uani 1 1 d . . .
O5 O 0.7644(3) -0.2442(3) 1.0317(2) 0.0199(5) Uani 1 1 d . . .
O6 O 0.6332(3) -0.2287(3) 1.2603(2) 0.0267(6) Uani 1 1 d . . .
O7 O 0.4857(3) -0.2731(3) 1.0326(3) 0.0324(6) Uani 1 1 d . . .
O8 O 0.6478(4) -0.4629(3) 1.1330(4) 0.0420(8) Uani 1 1 d . . .
O9 O 1.1995(3) -0.2836(3) 0.8530(3) 0.0222(5) Uani 1 1 d . . .
O10 O 1.1358(3) -0.0843(3) 1.0190(2) 0.0188(5) Uani 1 1 d . . .
O11 O 1.2029(3) -0.0216(3) 0.7780(3) 0.0322(6) Uani 1 1 d . . .
O12 O 0.9612(2) -0.1677(3) 0.8127(2) 0.0211(5) Uani 1 1 d . . .
O13 O 0.0773(2) 0.1595(3) 0.5887(3) 0.0209(5) Uani 1 1 d . . .
O14 O 0.1588(3) -0.0949(3) 0.4894(3) 0.0223(5) Uani 1 1 d . . .
N1 N 0.1701(5) -0.3796(4) 0.3406(5) 0.0543(12) Uani 1 1 d . . .
C1 C 0.0310(12) 0.5147(12) 0.5424(9) 0.043(2) Uani 0.50 1 d P . .
C2 C -0.0503(13) 0.4778(14) 0.6147(11) 0.052(3) Uani 0.50 1 d P . .
C2A C 0.1363(13) -0.4745(18) 0.4436(13) 0.070(4) Uani 0.50 1 d P . .
C3 C 0.6701(12) -0.5657(13) 0.5841(14) 0.058(3) Uani 0.50 1 d P . .
C3A C 0.6792(13) -0.6763(14) 0.6801(15) 0.067(4) Uani 0.50 1 d P . .
C4 C 0.813(3) -0.645(2) 0.7996(17) 0.112(8) Uani 0.50 1 d P . .
C4A C 0.9017(15) -0.5531(14) 0.8173(12) 0.058(3) Uani 0.50 1 d P . .
C5 C 0.0238(4) -0.0731(4) 0.4715(3) 0.0174(6) Uani 1 1 d . . .

loop_
_atom_site_aniso_label
_atom_site_aniso_U_11
_atom_site_aniso_U_22
_atom_site_aniso_U_33
_atom_site_aniso_U_23
_atom_site_aniso_U_13
_atom_site_aniso_U_12
Ga1 0.01062(16) 0.01219(17) 0.01168(15) 0.00046(12) 0.00118(11) 0.00022(12)
Ga2 0.01324(16) 0.01199(17) 0.01321(16) 0.00268(12) 0.00132(12) 0.00120(12)
Ga3 0.01209(16) 0.01544(18) 0.01272(16) -0.00128(12) 0.00032(12) -0.00002(12)
P1 0.0106(3) 0.0139(4) 0.0103(3) 0.0017(3) 0.0009(3) 0.0014(3)
P2 0.0159(4) 0.0103(4) 0.0127(3) -0.0006(3) -0.0010(3) -0.0008(3)
P3 0.0108(3) 0.0118(4) 0.0134(3) 0.0003(3) 0.0022(3) 0.0006(3)
O1 0.0206(11) 0.0194(12) 0.0145(10) 0.0033(9) 0.0064(9) 0.0055(9)
O2 0.0180(11) 0.0265(13) 0.0201(11) -0.0061(10) -0.0063(9) 0.0033(10)
O3 0.0196(12) 0.0387(15) 0.0204(11) 0.0038(11) 0.0005(9) 0.0158(11)
O4 0.0379(14) 0.0190(12) 0.0218(12) 0.0022(10) 0.0177(11) -0.0032(10)
O5 0.0228(11) 0.0177(12) 0.0192(11) 0.0022(9) 0.0046(9) -0.0014(9)
O6 0.0321(13) 0.0313(14) 0.0140(11) -0.0066(10) 0.0046(10) -0.0173(11)
O7 0.0212(12) 0.0579(19) 0.0176(12) -0.0067(12) -0.0055(10) 0.0089(12)
O8 0.0476(17) 0.0095(13) 0.072(2) 0.0089(13) 0.0212(16) 0.0026(12)
O9 0.0165(11) 0.0160(12) 0.0341(13) -0.0043(10) -0.0029(10) 0.0062(9)
O10 0.0256(12) 0.0166(11) 0.0134(10) -0.0011(9) -0.0016(9) -0.0010(9)
O11 0.0486(17) 0.0212(13) 0.0277(13) -0.0008(11) 0.0212(12) -0.0097(12)
O12 0.0122(10) 0.0293(13) 0.0216(11) -0.0094(10) 0.0000(9) 0.0025(9)
O13 0.0142(10) 0.0188(12) 0.0290(12) -0.0072(10) 0.0000(9) 0.0000(9)
O14 0.0138(10) 0.0208(12) 0.0320(13) -0.0076(10) -0.0011(9) 0.0041(9)
N1 0.064(3) 0.0255(19) 0.080(3) -0.002(2) 0.049(2) 0.0045(18)
C1 0.055(6) 0.042(5) 0.034(5) 0.009(5) 0.026(5) 0.000(4)
C2 0.050(6) 0.072(8) 0.032(5) -0.018(5) 0.012(5) -0.016(6)
C2A 0.040(6) 0.122(12) 0.049(6) 0.038(7) 0.018(5) 0.003(7)
C3 0.041(5) 0.054(7) 0.080(8) -0.011(6) 0.003(5) 0.006(5)
C3A 0.046(6) 0.067(8) 0.087(9) -0.028(7) 0.038(6) -0.018(5)
C4 0.159(19) 0.127(16) 0.068(10) 0.058(11) 0.068(12) 0.069(14)
C4A 0.078(8) 0.053(7) 0.043(6) -0.001(5) 0.020(6) -0.013(6)
C5 0.0153(14) 0.0177(16) 0.0191(14) -0.0026(12) -0.0002(12) 0.0025(12)

loop_
_atom_type_symbol
_atom_type_description
_atom_type_scat_dispersion_real
_atom_type_scat_dispersion_imag
_atom_type_scat_source
C C 0.0033 0.0016 'International Tables Vol C Tables 4.2.6.8 and 6.1.1.4'
H H 0.0000 0.0000 'International Tables Vol C Tables 4.2.6.8 and 6.1.1.4'
N N 0.0061 0.0033 'International Tables Vol C Tables 4.2.6.8 and 6.1.1.4'
O O 0.0106 0.0060 'International Tables Vol C Tables 4.2.6.8 and 6.1.1.4'
P P 0.1023 0.0942 'International Tables Vol C Tables 4.2.6.8 and 6.1.1.4'
Ga Ga 0.2307 1.6083 'International Tables Vol C Tables 4.2.6.8 and 6.1.1.4'

loop_
_geom_angle_atom_site_label_1
_geom_angle_atom_site_label_2
_geom_angle_atom_site_label_3
_geom_angle
_geom_angle_site_symmetry_1
_geom_angle_site_symmetry_3
_geom_angle_publ_flag
O3 Ga1 O6 103.87(12) . 2_657 ?
O3 Ga1 O1 95.82(10) . 2_656 ?
O6 Ga1 O1 91.17(10) 2_657 2_656 ?
O3 Ga1 O11 90.79(12) . 1_455 ?
O6 Ga1 O11 88.63(11) 2_657 1_455 ?
O1 Ga1 O11 173.23(11) 2_656 1_455 ?
O3 Ga1 O13 161.49(11) . . ?
O6 Ga1 O13 94.08(11) 2_657 . ?
O1 Ga1 O13 88.17(10) 2_656 . ?
O11 Ga1 O13 85.10(12) 1_455 . ?
O3 Ga1 O14 83.17(10) . . ?
O6 Ga1 O14 171.85(10) 2_657 . ?
O1 Ga1 O14 92.20(10) 2_656 . ?
O11 Ga1 O14 87.14(11) 1_455 . ?
O13 Ga1 O14 78.61(9) . . ?
O8 Ga2 O4 107.74(13) 2_647 . ?
O8 Ga2 O7 111.34(15) 2_647 . ?
O4 Ga2 O7 110.56(13) . . ?
O8 Ga2 O9 100.31(13) 2_647 1_455 ?
O4 Ga2 O9 116.82(12) . 1_455 ?
O7 Ga2 O9 109.63(11) . 1_455 ?
O2 Ga3 O5 113.92(11) . . ?
O2 Ga3 O10 101.01(11) . 2_757 ?
O5 Ga3 O10 117.41(10) . 2_757 ?
O2 Ga3 O12 110.74(11) . . ?
O5 Ga3 O12 104.31(11) . . ?
O10 Ga3 O12 109.54(11) 2_757 . ?
O3 P1 O1 113.12(13) . . ?
O3 P1 O2 108.46(14) . . ?
O1 P1 O2 110.84(14) . . ?
O3 P1 O4 110.33(15) . . ?
O1 P1 O4 106.31(13) . . ?
O2 P1 O4 107.65(14) . . ?
O6 P2 O8 109.09(18) . . ?
O6 P2 O7 108.52(15) . . ?
O8 P2 O7 110.36(19) . . ?
O6 P2 O5 114.12(14) . . ?
O8 P2 O5 105.60(15) . . ?
O7 P2 O5 109.12(14) . . ?
O11 P3 O9 111.92(16) . . ?
O11 P3 O12 112.36(16) . . ?
O9 P3 O12 106.60(13) . . ?
O11 P3 O10 109.31(14) . . ?
O9 P3 O10 109.07(13) . . ?
O12 P3 O10 107.43(13) . . ?
P1 O1 Ga1 133.51(14) . 2_656 ?
P1 O2 Ga3 135.70(16) . . ?
P1 O3 Ga1 162.00(17) . . ?
P1 O4 Ga2 130.58(16) . . ?
P2 O5 Ga3 138.73(15) . . ?
P2 O6 Ga1 145.80(16) . 2_657 ?
P2 O7 Ga2 135.79(18) . . ?
P2 O8 Ga2 163.6(2) . 2_647 ?
P3 O9 Ga2 135.69(16) . 1_655 ?
P3 O10 Ga3 127.94(14) . 2_757 ?
P3 O11 Ga1 159.31(19) . 1_655 ?
P3 O12 Ga3 123.39(14) . . ?
C5 O13 Ga1 114.4(2) 2_556 . ?
C5 O14 Ga1 112.5(2) . . ?
C2A N1 C4 149.1(13) . 2_646 ?
C2A N1 C3A 123.0(9) . 2_646 ?
C4 N1 C3A 69.3(11) 2_646 2_646 ?
C2A N1 C2 38.1(6) . 2_556 ?
C4 N1 C2 121.5(13) 2_646 2_556 ?
C3A N1 C2 158.6(9) 2_646 2_556 ?
C2A N1 C3 71.9(7) . 2_646 ?
C4 N1 C3 109.0(10) 2_646 2_646 ?
C3A N1 C3 51.7(7) 2_646 2_646 ?
C2 N1 C3 107.4(7) 2_556 2_646 ?
C2A N1 C4A 110.4(9) . 2_646 ?
C4 N1 C4A 41.5(10) 2_646 2_646 ?
C3A N1 C4A 105.9(7) 2_646 2_646 ?
C2 N1 C4A 80.4(6) 2_556 2_646 ?
C3 N1 C4A 121.5(7) 2_646 2_646 ?
C1 C1 C2 95.5(14) 2_566 . ?
C1 C1 C2A 79.7(12) 2_566 1_565 ?
C2 C1 C2A 166.0(14) . 1_565 ?
C1 C1 C2 45.1(9) 2_566 2_566 ?
C2 C1 C2 140.6(9) . 2_566 ?
C2A C1 C2 36.5(6) 1_565 2_566 ?
C1 C1 C2A 62.1(12) 2_566 2_556 ?
C2 C1 C2A 35.8(7) . 2_556 ?
C2A C1 C2A 141.8(8) 1_565 2_556 ?
C2 C1 C2A 106.1(8) 2_566 2_556 ?
C2A C2 C1 100.6(13) 2_556 . ?
C2A C2 N1 65.6(10) 2_556 2_556 ?
C1 C2 N1 153.7(11) . 2_556 ?
C2A C2 C1 63.7(10) 2_556 2_566 ?
C1 C2 C1 39.4(9) . 2_566 ?
N1 C2 C1 117.5(8) 2_556 2_566 ?
C2A C2 C4A 110.5(12) 2_556 1_465 ?
C1 C2 C4A 147.7(11) . 1_465 ?
N1 C2 C4A 54.9(5) 2_556 1_465 ?
C1 C2 C4A 172.4(9) 2_566 1_465 ?
C2 C2A N1 76.3(11) 2_556 . ?
C2 C2A C1 79.8(11) 2_556 1_545 ?
N1 C2A C1 135.5(12) . 1_545 ?
C2 C2A C1 43.6(9) 2_556 2_556 ?
N1 C2A C1 116.2(9) . 2_556 ?
C1 C2A C1 38.2(8) 1_545 2_556 ?
C2 C2A C3 133.5(13) 2_556 2_646 ?
N1 C2A C3 62.3(6) . 2_646 ?
C1 C2A C3 145.5(12) 1_545 2_646 ?
C1 C2A C3 176.1(12) 2_556 2_646 ?
C3A C3 N1 55.5(6) . 2_646 ?
C3A C3 C2A 100.9(9) . 2_646 ?
N1 C3 C2A 45.8(5) 2_646 2_646 ?
C3 C3A N1 72.8(8) . 2_646 ?
C3 C3A C4 113.1(11) . . ?
N1 C3A C4 53.2(7) 2_646 . ?
C4A C4 N1 84.1(12) . 2_646 ?
C4A C4 C3A 132.3(14) . . ?
N1 C4 C3A 57.5(9) 2_646 . ?
C4 C4A N1 54.4(10) . 2_646 ?
C4 C4A C2 98.8(12) . 1_645 ?
N1 C4A C2 44.8(4) 2_646 1_645 ?
O14 C5 O13 126.3(3) . 2_556 ?
O14 C5 C5 116.8(3) . 2_556 ?
O13 C5 C5 116.9(3) 2_556 2_556 ?

loop_
_geom_bond_atom_site_label_1
_geom_bond_atom_site_label_2
_geom_bond_distance
_geom_bond_site_symmetry_2
_geom_bond_publ_flag
Ga1 O3 1.866(2) . ?
Ga1 O6 1.896(2) 2_657 ?
Ga1 O1 1.915(2) 2_656 ?
Ga1 O11 1.924(2) 1_455 ?
Ga1 O13 2.066(2) . ?
Ga1 O14 2.136(2) . ?
Ga2 O8 1.790(3) 2_647 ?
Ga2 O4 1.812(2) . ?
Ga2 O7 1.822(2) . ?
Ga2 O9 1.822(2) 1_455 ?
Ga3 O2 1.804(2) . ?
Ga3 O5 1.819(2) . ?
Ga3 O10 1.828(2) 2_757 ?
Ga3 O12 1.839(2) . ?
P1 O3 1.490(2) . ?
P1 O1 1.521(2) . ?
P1 O2 1.537(2) . ?
P1 O4 1.564(3) . ?
P2 O6 1.503(2) . ?
P2 O8 1.509(3) . ?
P2 O7 1.533(2) . ?
P2 O5 1.539(2) . ?
P3 O11 1.482(3) . ?
P3 O9 1.535(2) . ?
P3 O12 1.541(2) . ?
P3 O10 1.550(2) . ?
O1 Ga1 1.915(2) 2_656 ?
O6 Ga1 1.896(2) 2_657 ?
O8 Ga2 1.790(3) 2_647 ?
O9 Ga2 1.822(2) 1_655 ?
O10 Ga3 1.828(2) 2_757 ?
O11 Ga1 1.924(2) 1_655 ?
O13 C5 1.257(4) 2_556 ?
O14 C5 1.246(4) . ?
N1 C2A 1.352(12) . ?
N1 C4 1.370(14) 2_646 ?
N1 C3A 1.442(11) 2_646 ?
N1 C2 1.443(11) 2_556 ?
N1 C3 1.671(12) 2_646 ?
N1 C4A 1.677(13) 2_646 ?
C1 C1 0.967(19) 2_566 ?
C1 C2 1.079(14) . ?
C1 C2A 1.382(14) 1_565 ?
C1 C2 1.516(12) 2_566 ?
C1 C2A 1.539(15) 2_556 ?
C2 C2A 0.917(14) 2_556 ?
C2 N1 1.443(11) 2_556 ?
C2 C1 1.516(12) 2_566 ?
C2 C4A 2.021(15) 1_465 ?
C2A C2 0.917(14) 2_556 ?
C2A C1 1.382(14) 1_545 ?
C2A C1 1.539(15) 2_556 ?
C2A C3 1.793(16) 2_646 ?
C3 C3A 1.372(18) . ?
C3 N1 1.671(12) 2_646 ?
C3 C2A 1.793(16) 2_646 ?
C3A N1 1.442(11) 2_646 ?
C3A C4 1.60(3) . ?
C4 C4A 1.12(2) . ?
C4 N1 1.370(14) 2_646 ?
C4A N1 1.677(13) 2_646 ?
C4A C2 2.021(15) 1_645 ?
C5 O13 1.257(4) 2_556 ?
C5 C5 1.532(6) 2_556 ?
